data_7226755
loop_
_publ_author_name
'Perfetto, Alessandra'
'Bertolasi, Valerio'
'Costabile, Chiara'
'Paradiso, Veronica'
'Caruso, Tonino'
'Longo, Pasquale'
'Grisi, Fabia'

_publ_section_title
;
 Methyl and phenyl substituent effects on the catalytic behavior of NHC
 ruthenium complexes
;
_journal_issue 98
_journal_name_full 'RSC Adv.'
_journal_page_first 95793
_journal_paper_doi 10.1039/C6RA20608E
_journal_volume 6
_journal_year 2016
_chemical_formula_moiety 'C39 H38 Cl2 N2 O Ru'
_chemical_formula_sum 'C39 H38 Cl2 N2 O Ru'
_chemical_formula_weight 722.68
_space_group_crystal_system monoclinic
_space_group_IT_number 14
_space_group_name_Hall '-P 2yn'
_space_group_name_H-M_alt 'P 1 21/n 1'
_symmetry_space_group_name_Hall '-P 2yn'
_symmetry_space_group_name_H-M 'P 1 21/n 1'
_atom_sites_solution_hydrogens geom
_audit_creation_method SHELXL-2014/6
_audit_update_record
;
2016-06-07 deposited with the CCDC.
2016-10-03 downloaded from the CCDC.
;
_cell_angle_alpha 90
_cell_angle_beta 103.0940(9)
_cell_angle_gamma 90
_cell_formula_units_Z 4
_cell_length_a 10.70170(10)
_cell_length_b 23.3140(4)
_cell_length_c 13.8832(2)
_cell_measurement_reflns_used 45236
_cell_measurement_temperature 295
_cell_measurement_theta_max 30.00
_cell_measurement_theta_min 3.00
_cell_volume 3373.79(8)
_computing_cell_refinement 'Denzo SMN (Otwinowski & Minor, 1997)'
_computing_data_collection 'COLLECT (Nonius, 1998)'
_computing_data_reduction 'Denzo SMN (Otwinowski & Minor, 1997)'
_computing_molecular_graphics 'ORTEP III (Burnett & Johnson, 1996)'
_computing_publication_material 'SHELXL-2014/6 (Sheldrick, 2014), PARST (Nardelli, 1995), PLATON (Spek, 2009)'
_computing_structure_refinement 'SHELXL-2014/6 (Sheldrick, 2014)'
_computing_structure_solution 'SIR97 (Altomare et al., 1999)'
_diffrn_ambient_temperature 295
_diffrn_measured_fraction_theta_full 0.994
_diffrn_measured_fraction_theta_max 0.989
_diffrn_measurement_device_type 'Nonius Kappa CCD'
_diffrn_measurement_method '\f scans and \w scans'
_diffrn_radiation_type MoK\a
_diffrn_radiation_wavelength 0.71073
_diffrn_reflns_av_R_equivalents 0.0367
_diffrn_reflns_av_unetI/netI 0.0335
_diffrn_reflns_Laue_measured_fraction_full 0.994
_diffrn_reflns_Laue_measured_fraction_max 0.989
_diffrn_reflns_limit_h_max 14
_diffrn_reflns_limit_h_min -14
_diffrn_reflns_limit_k_max 30
_diffrn_reflns_limit_k_min -32
_diffrn_reflns_limit_l_max 19
_diffrn_reflns_limit_l_min -19
_diffrn_reflns_number 45236
_diffrn_reflns_point_group_measured_fraction_full 0.994
_diffrn_reflns_point_group_measured_fraction_max 0.989
_diffrn_reflns_theta_full 25.242
_diffrn_reflns_theta_max 30.027
_diffrn_reflns_theta_min 3.013
_diffrn_source 'fine-focus sealed tube'
_exptl_absorpt_coefficient_mu 0.657
_exptl_absorpt_correction_T_max 0.878
_exptl_absorpt_correction_T_min 0.830
_exptl_absorpt_correction_type multi-scan
_exptl_absorpt_process_details 'SORTAV (Blessing, 1995)'
_exptl_crystal_colour green
_exptl_crystal_density_diffrn 1.423
_exptl_crystal_description block
_exptl_crystal_F_000 1488
_exptl_crystal_size_max 0.36
_exptl_crystal_size_mid 0.21
_exptl_crystal_size_min 0.19
_refine_diff_density_max 0.297
_refine_diff_density_min -0.405
_refine_diff_density_rms 0.055
_refine_ls_extinction_method none
_refine_ls_goodness_of_fit_ref 1.015
_refine_ls_hydrogen_treatment constr
_refine_ls_matrix_type full
_refine_ls_number_parameters 410
_refine_ls_number_reflns 9744
_refine_ls_number_restraints 0
_refine_ls_restrained_S_all 1.015
_refine_ls_R_factor_all 0.0443
_refine_ls_R_factor_gt 0.0299
_refine_ls_shift/su_max 0.001
_refine_ls_shift/su_mean 0.000
_refine_ls_structure_factor_coef Fsqd
_refine_ls_weighting_details 'w=1/[\s^2^(Fo^2^)+(0.0267P)^2^+1.3077P] where P=(Fo^2^+2Fc^2^)/3'
_refine_ls_weighting_scheme calc
_refine_ls_wR_factor_gt 0.0654
_refine_ls_wR_factor_ref 0.0696
_reflns_Friedel_coverage 0.000
_reflns_number_gt 7855
_reflns_number_total 9744
_reflns_threshold_expression 'I > 2\s(I)'
_cod_data_source_file c6ra20608e2.cif
_cod_data_source_block Ru-7
_cod_database_code 7226755
_shelx_space_group_comment
;
The symmetry employed for this shelxl refinement is uniquely defined
by the following loop, which should always be used as a source of
symmetry information in preference to the above space-group names.
They are only intended as comments.
;
_shelxl_version_number 2014/6

loop_
_space_group_symop_operation_xyz
'x, y, z'
'-x+1/2, y+1/2, -z+1/2'
'-x, -y, -z'
'x-1/2, -y-1/2, z-1/2'

loop_
_atom_site_label
_atom_site_type_symbol
_atom_site_fract_x
_atom_site_fract_y
_atom_site_fract_z
_atom_site_U_iso_or_equiv
_atom_site_adp_type
_atom_site_occupancy
_atom_site_site_symmetry_order
_atom_site_calc_flag
_atom_site_refinement_flags_posn
_atom_site_refinement_flags_adp
Ru1 Ru 0.34220(2) 0.13130(2) 0.11483(2) 0.03031(4) Uani 1 1 d . .
Cl1 Cl 0.40082(5) 0.04301(2) 0.19265(3) 0.04528(10) Uani 1 1 d . .
Cl2 Cl 0.35941(4) 0.21698(2) 0.02882(3) 0.04635(10) Uani 1 1 d . .
C1 C 0.37870(14) 0.17275(6) 0.24116(11) 0.0298(3) Uani 1 1 d . .
N1 N 0.49929(12) 0.17375(6) 0.30008(9) 0.0337(3) Uani 1 1 d . .
N2 N 0.30621(12) 0.20609(6) 0.28596(9) 0.0331(3) Uani 1 1 d . .
C2 C 0.51580(16) 0.22167(7) 0.37189(12) 0.0386(4) Uani 1 1 d . .
H2 H 0.5740 0.2105 0.4342 0.046 Uiso 1 1 calc R U
C3 C 0.37837(16) 0.22613(7) 0.38511(12) 0.0377(4) Uani 1 1 d . .
H3 H 0.3668 0.1980 0.4348 0.045 Uiso 1 1 calc R U
C4 C 0.16839(16) 0.12257(7) 0.09342(12) 0.0349(3) Uani 1 1 d . .
H4 H 0.1240 0.1377 0.1379 0.042 Uiso 1 1 calc R U
C5 C 0.10031(15) 0.09187(7) 0.00647(11) 0.0341(3) Uani 1 1 d . .
C6 C -0.03130(16) 0.08002(7) -0.01213(13) 0.0417(4) Uani 1 1 d . .
H6 H -0.0787 0.0925 0.0323 0.050 Uiso 1 1 calc R U
C7 C -0.09183(18) 0.05003(8) -0.09568(15) 0.0513(5) Uani 1 1 d . .
H7 H -0.1793 0.0424 -0.1075 0.062 Uiso 1 1 calc R U
C8 C -0.0211(2) 0.03165(8) -0.16100(15) 0.0537(5) Uani 1 1 d . .
H8 H -0.0618 0.0116 -0.2173 0.064 Uiso 1 1 calc R U
C9 C 0.10945(19) 0.04220(8) -0.14504(13) 0.0482(4) Uani 1 1 d . .
H9 H 0.1559 0.0294 -0.1899 0.058 Uiso 1 1 calc R U
C10 C 0.16968(16) 0.07224(7) -0.06106(12) 0.0362(3) Uani 1 1 d . .
O1 O 0.29822(11) 0.08486(5) -0.03429(8) 0.0387(3) Uani 1 1 d . .
C11 C 0.38147(18) 0.07106(9) -0.10182(13) 0.0460(4) Uani 1 1 d . .
H11 H 0.3661 0.0314 -0.1250 0.055 Uiso 1 1 calc R U
C12 C 0.51705(19) 0.07690(10) -0.04196(16) 0.0588(5) Uani 1 1 d . .
H12A H 0.5356 0.1166 -0.0268 0.088 Uiso 1 1 calc R U
H12B H 0.5754 0.0623 -0.0793 0.088 Uiso 1 1 calc R U
H12C H 0.5266 0.0555 0.0184 0.088 Uiso 1 1 calc R U
C13 C 0.3546(3) 0.11119(13) -0.18890(17) 0.0745(7) Uani 1 1 d . .
H13A H 0.2655 0.1090 -0.2215 0.112 Uiso 1 1 calc R U
H13B H 0.4061 0.1005 -0.2344 0.112 Uiso 1 1 calc R U
H13C H 0.3751 0.1497 -0.1665 0.112 Uiso 1 1 calc R U
C14 C 0.60788(15) 0.14651(7) 0.27646(12) 0.0360(3) Uani 1 1 d . .
C15 C 0.69116(16) 0.11390(8) 0.34871(14) 0.0406(4) Uani 1 1 d . .
C16 C 0.79804(18) 0.08951(8) 0.32203(16) 0.0512(5) Uani 1 1 d . .
H16 H 0.8557 0.0682 0.3687 0.061 Uiso 1 1 calc R U
C17 C 0.82024(18) 0.09606(9) 0.22879(16) 0.0545(5) Uani 1 1 d . .
H17 H 0.8911 0.0786 0.2129 0.065 Uiso 1 1 calc R U
C18 C 0.73803(19) 0.12832(10) 0.15915(16) 0.0544(5) Uani 1 1 d . .
H18 H 0.7526 0.1326 0.0960 0.065 Uiso 1 1 calc R U
C19 C 0.63312(17) 0.15442(9) 0.18384(13) 0.0455(4) Uani 1 1 d . .
H19 H 0.5791 0.1775 0.1377 0.055 Uiso 1 1 calc R U
C20 C 0.67171(17) 0.10383(7) 0.45000(14) 0.0425(4) Uani 1 1 d . .
C21 C 0.55959(18) 0.08048(8) 0.46711(15) 0.0495(4) Uani 1 1 d . .
H21 H 0.4910 0.0730 0.4142 0.059 Uiso 1 1 calc R U
C22 C 0.5492(2) 0.06820(10) 0.56301(16) 0.0586(5) Uani 1 1 d . .
H22 H 0.4739 0.0522 0.5737 0.070 Uiso 1 1 calc R U
C23 C 0.6495(2) 0.07948(10) 0.64219(16) 0.0630(6) Uani 1 1 d . .
H23 H 0.6422 0.0710 0.7062 0.076 Uiso 1 1 calc R U
C24 C 0.7608(2) 0.10342(10) 0.62602(16) 0.0640(6) Uani 1 1 d . .
H24 H 0.8286 0.1113 0.6793 0.077 Uiso 1 1 calc R U
C25 C 0.77190(19) 0.11564(10) 0.53156(16) 0.0557(5) Uani 1 1 d . .
H25 H 0.8472 0.1320 0.5217 0.067 Uiso 1 1 calc R U
C26 C 0.17328(15) 0.22048(7) 0.25359(11) 0.0337(3) Uani 1 1 d . .
C27 C 0.08547(15) 0.20029(7) 0.30652(12) 0.0347(3) Uani 1 1 d . .
C28 C -0.03968(17) 0.22217(8) 0.28038(14) 0.0459(4) Uani 1 1 d . .
H28 H -0.0994 0.2107 0.3158 0.055 Uiso 1 1 calc R U
C29 C -0.07594(18) 0.26015(9) 0.20362(15) 0.0520(5) Uani 1 1 d . .
H29 H -0.1600 0.2734 0.1869 0.062 Uiso 1 1 calc R U
C30 C 0.01107(19) 0.27871(8) 0.15120(14) 0.0509(5) Uani 1 1 d . .
H30 H -0.0143 0.3042 0.0989 0.061 Uiso 1 1 calc R U
C31 C 0.13684(18) 0.25926(8) 0.17664(13) 0.0435(4) Uani 1 1 d . .
H31 H 0.1965 0.2722 0.1422 0.052 Uiso 1 1 calc R U
C32 C 0.11932(15) 0.15772(8) 0.38726(13) 0.0392(4) Uani 1 1 d . .
C33 C 0.09411(18) 0.16832(10) 0.47966(14) 0.0513(5) Uani 1 1 d . .
H33 H 0.0583 0.2032 0.4915 0.062 Uiso 1 1 calc R U
C34 C 0.1214(2) 0.12784(12) 0.55395(17) 0.0664(6) Uani 1 1 d . .
H34 H 0.1049 0.1358 0.6155 0.080 Uiso 1 1 calc R U
C35 C 0.1729(2) 0.07584(12) 0.53742(18) 0.0708(7) Uani 1 1 d . .
H35 H 0.1902 0.0485 0.5874 0.085 Uiso 1 1 calc R U
C36 C 0.1990(2) 0.06427(9) 0.44637(18) 0.0612(6) Uani 1 1 d . .
H36 H 0.2341 0.0291 0.4349 0.073 Uiso 1 1 calc R U
C37 C 0.17302(17) 0.10496(8) 0.37257(14) 0.0440(4) Uani 1 1 d . .
H37 H 0.1917 0.0970 0.3117 0.053 Uiso 1 1 calc R U
C38 C 0.5666(2) 0.27429(9) 0.32902(17) 0.0574(5) Uani 1 1 d . .
H38A H 0.6478 0.2655 0.3141 0.086 Uiso 1 1 calc R U
H38B H 0.5773 0.3050 0.3762 0.086 Uiso 1 1 calc R U
H38C H 0.5069 0.2857 0.2696 0.086 Uiso 1 1 calc R U
C39 C 0.3361(2) 0.28432(9) 0.41416(16) 0.0561(5) Uani 1 1 d . .
H39A H 0.3399 0.3116 0.3632 0.084 Uiso 1 1 calc R U
H39B H 0.3919 0.2964 0.4750 0.084 Uiso 1 1 calc R U
H39C H 0.2497 0.2818 0.4227 0.084 Uiso 1 1 calc R U

loop_
_atom_site_aniso_label
_atom_site_aniso_U_11
_atom_site_aniso_U_22
_atom_site_aniso_U_33
_atom_site_aniso_U_23
_atom_site_aniso_U_13
_atom_site_aniso_U_12
Ru1 0.03425(7) 0.03012(7) 0.02706(7) -0.00311(5) 0.00800(5) -0.00281(5)
Cl1 0.0583(3) 0.0330(2) 0.0425(2) 0.00047(17) 0.00713(19) -0.00004(18)
Cl2 0.0538(2) 0.0408(2) 0.0450(2) 0.00817(18) 0.01257(19) -0.00414(19)
C1 0.0330(7) 0.0271(7) 0.0296(7) -0.0003(6) 0.0074(6) -0.0027(6)
N1 0.0308(6) 0.0375(7) 0.0321(7) -0.0082(5) 0.0052(5) -0.0017(5)
N2 0.0322(6) 0.0363(7) 0.0298(6) -0.0074(5) 0.0051(5) -0.0008(5)
C2 0.0370(8) 0.0407(9) 0.0351(8) -0.0099(7) 0.0018(7) -0.0033(7)
C3 0.0390(8) 0.0411(9) 0.0316(8) -0.0103(7) 0.0048(7) -0.0030(7)
C4 0.0382(8) 0.0343(8) 0.0331(8) -0.0021(6) 0.0101(6) -0.0022(6)
C5 0.0395(8) 0.0286(7) 0.0315(8) 0.0017(6) 0.0022(6) -0.0009(6)
C6 0.0394(9) 0.0376(9) 0.0452(10) 0.0028(7) 0.0032(7) 0.0009(7)
C7 0.0421(9) 0.0448(10) 0.0577(12) 0.0001(9) -0.0085(9) -0.0030(8)
C8 0.0591(12) 0.0445(10) 0.0456(11) -0.0088(8) -0.0127(9) -0.0028(9)
C9 0.0601(11) 0.0430(10) 0.0375(9) -0.0092(8) 0.0028(8) -0.0004(8)
C10 0.0422(8) 0.0323(8) 0.0315(8) 0.0007(6) 0.0027(7) -0.0017(7)
O1 0.0421(6) 0.0446(7) 0.0304(6) -0.0090(5) 0.0102(5) -0.0044(5)
C11 0.0530(10) 0.0521(11) 0.0357(9) -0.0110(8) 0.0160(8) 0.0023(8)
C12 0.0508(11) 0.0718(14) 0.0577(12) -0.0177(11) 0.0205(10) 0.0016(10)
C13 0.0896(18) 0.0932(19) 0.0453(12) 0.0129(12) 0.0251(12) -0.0053(15)
C14 0.0301(7) 0.0375(8) 0.0396(9) -0.0079(7) 0.0064(6) -0.0038(6)
C15 0.0347(8) 0.0378(9) 0.0486(10) -0.0023(7) 0.0080(7) -0.0034(7)
C16 0.0392(9) 0.0455(10) 0.0681(13) 0.0000(9) 0.0109(9) 0.0059(8)
C17 0.0411(10) 0.0568(12) 0.0704(14) -0.0133(10) 0.0225(10) 0.0025(9)
C18 0.0431(10) 0.0723(14) 0.0517(11) -0.0143(10) 0.0188(9) -0.0038(9)
C19 0.0363(9) 0.0592(11) 0.0409(9) -0.0060(8) 0.0082(7) -0.0011(8)
C20 0.0415(9) 0.0354(9) 0.0482(10) 0.0032(7) 0.0052(8) 0.0032(7)
C21 0.0485(10) 0.0468(11) 0.0521(11) 0.0018(8) 0.0091(9) -0.0048(8)
C22 0.0632(13) 0.0545(12) 0.0620(13) 0.0057(10) 0.0225(11) -0.0047(10)
C23 0.0868(16) 0.0553(13) 0.0476(12) 0.0094(10) 0.0165(11) 0.0087(12)
C24 0.0685(14) 0.0628(14) 0.0514(12) 0.0048(10) -0.0057(10) 0.0037(11)
C25 0.0444(10) 0.0596(12) 0.0579(13) 0.0063(10) 0.0004(9) -0.0011(9)
C26 0.0352(8) 0.0326(8) 0.0319(8) -0.0073(6) 0.0046(6) 0.0020(6)
C27 0.0346(8) 0.0322(8) 0.0369(8) -0.0071(6) 0.0068(6) 0.0009(6)
C28 0.0354(8) 0.0495(10) 0.0526(11) -0.0060(8) 0.0094(8) 0.0043(8)
C29 0.0423(10) 0.0497(11) 0.0578(12) -0.0061(9) -0.0014(9) 0.0128(8)
C30 0.0595(12) 0.0443(10) 0.0420(10) 0.0009(8) -0.0029(9) 0.0111(9)
C31 0.0512(10) 0.0401(9) 0.0385(9) -0.0004(7) 0.0087(8) 0.0018(8)
C32 0.0318(8) 0.0423(9) 0.0438(9) -0.0009(7) 0.0095(7) -0.0013(7)
C33 0.0456(10) 0.0633(13) 0.0473(11) -0.0017(9) 0.0154(8) 0.0053(9)
C34 0.0609(13) 0.0957(19) 0.0447(12) 0.0103(11) 0.0162(10) 0.0059(12)
C35 0.0682(14) 0.0796(17) 0.0622(14) 0.0295(13) 0.0095(12) 0.0040(12)
C36 0.0596(12) 0.0475(11) 0.0745(15) 0.0131(10) 0.0112(11) 0.0060(10)
C37 0.0457(10) 0.0382(9) 0.0472(10) -0.0004(8) 0.0085(8) -0.0003(7)
C38 0.0543(11) 0.0479(11) 0.0709(14) -0.0140(10) 0.0164(10) -0.0179(9)
C39 0.0552(11) 0.0527(12) 0.0577(12) -0.0267(10) 0.0076(9) 0.0023(9)

loop_
_atom_type_symbol
_atom_type_description
_atom_type_scat_dispersion_real
_atom_type_scat_dispersion_imag
_atom_type_scat_source
Ru Ru -1.2594 0.8363 'International Tables Vol C Tables 4.2.6.8 and 6.1.1.4'
C C 0.0033 0.0016 'International Tables Vol C Tables 4.2.6.8 and 6.1.1.4'
H H 0.0000 0.0000 'International Tables Vol C Tables 4.2.6.8 and 6.1.1.4'
Cl Cl 0.1484 0.1585 'International Tables Vol C Tables 4.2.6.8 and 6.1.1.4'
N N 0.0061 0.0033 'International Tables Vol C Tables 4.2.6.8 and 6.1.1.4'
O O 0.0106 0.0060 'International Tables Vol C Tables 4.2.6.8 and 6.1.1.4'

loop_
_geom_angle_atom_site_label_1
_geom_angle_atom_site_label_2
_geom_angle_atom_site_label_3
_geom_angle
C4 Ru1 C1 100.92(7)
C4 Ru1 O1 78.88(6)
C1 Ru1 O1 178.71(5)
C4 Ru1 Cl1 97.67(5)
C1 Ru1 Cl1 92.42(4)
O1 Ru1 Cl1 88.87(3)
C4 Ru1 Cl2 101.86(5)
C1 Ru1 Cl2 90.74(4)
O1 Ru1 Cl2 88.07(3)
Cl1 Ru1 Cl2 159.239(18)
N2 C1 N1 106.22(12)
N2 C1 Ru1 132.72(11)
N1 C1 Ru1 120.97(11)
C1 N1 C14 124.38(13)
C1 N1 C2 111.68(13)
C14 N1 C2 120.76(12)
C1 N2 C26 128.77(13)
C1 N2 C3 112.03(12)
C26 N2 C3 119.07(12)
N1 C2 C38 110.16(14)
N1 C2 C3 99.27(12)
C38 C2 C3 115.64(16)
N1 C2 H2 110.4
C38 C2 H2 110.4
C3 C2 H2 110.4
N2 C3 C39 113.76(14)
N2 C3 C2 100.32(12)
C39 C3 C2 116.58(15)
N2 C3 H3 108.6
C39 C3 H3 108.6
C2 C3 H3 108.6
C5 C4 Ru1 119.43(12)
C5 C4 H4 120.3
Ru1 C4 H4 120.3
C10 C5 C6 118.44(15)
C10 C5 C4 118.49(14)
C6 C5 C4 123.06(16)
C7 C6 C5 120.97(18)
C7 C6 H6 119.5
C5 C6 H6 119.5
C8 C7 C6 119.17(18)
C8 C7 H7 120.4
C6 C7 H7 120.4
C7 C8 C9 121.67(17)
C7 C8 H8 119.2
C9 C8 H8 119.2
C8 C9 C10 118.93(18)
C8 C9 H9 120.5
C10 C9 H9 120.5
O1 C10 C9 125.59(16)
O1 C10 C5 113.57(13)
C9 C10 C5 120.83(16)
C10 O1 C11 119.73(12)
C10 O1 Ru1 109.53(9)
C11 O1 Ru1 130.64(10)
O1 C11 C13 110.11(17)
O1 C11 C12 106.02(14)
C13 C11 C12 111.84(19)
O1 C11 H11 109.6
C13 C11 H11 109.6
C12 C11 H11 109.6
C11 C12 H12A 109.5
C11 C12 H12B 109.5
H12A C12 H12B 109.5
C11 C12 H12C 109.5
H12A C12 H12C 109.5
H12B C12 H12C 109.5
C11 C13 H13A 109.5
C11 C13 H13B 109.5
H13A C13 H13B 109.5
C11 C13 H13C 109.5
H13A C13 H13C 109.5
H13B C13 H13C 109.5
C19 C14 C15 120.62(16)
C19 C14 N1 119.65(15)
C15 C14 N1 119.67(15)
C16 C15 C14 117.07(17)
C16 C15 C20 118.95(17)
C14 C15 C20 123.98(16)
C17 C16 C15 121.94(19)
C17 C16 H16 119.0
C15 C16 H16 119.0
C18 C17 C16 120.20(18)
C18 C17 H17 119.9
C16 C17 H17 119.9
C17 C18 C19 119.43(19)
C17 C18 H18 120.3
C19 C18 H18 120.3
C14 C19 C18 120.69(19)
C14 C19 H19 119.7
C18 C19 H19 119.7
C21 C20 C25 118.23(18)
C21 C20 C15 122.44(16)
C25 C20 C15 119.26(17)
C20 C21 C22 120.32(19)
C20 C21 H21 119.8
C22 C21 H21 119.8
C23 C22 C21 120.6(2)
C23 C22 H22 119.7
C21 C22 H22 119.7
C22 C23 C24 119.5(2)
C22 C23 H23 120.2
C24 C23 H23 120.2
C25 C24 C23 120.3(2)
C25 C24 H24 119.8
C23 C24 H24 119.8
C24 C25 C20 121.0(2)
C24 C25 H25 119.5
C20 C25 H25 119.5
C31 C26 C27 121.26(15)
C31 C26 N2 118.74(15)
C27 C26 N2 119.63(14)
C26 C27 C28 117.24(16)
C26 C27 C32 123.04(14)
C28 C27 C32 119.72(16)
C29 C28 C27 121.42(18)
C29 C28 H28 119.3
C27 C28 H28 119.3
C28 C29 C30 120.52(17)
C28 C29 H29 119.7
C30 C29 H29 119.7
C29 C30 C31 119.76(18)
C29 C30 H30 120.1
C31 C30 H30 120.1
C26 C31 C30 119.76(18)
C26 C31 H31 120.1
C30 C31 H31 120.1
C33 C32 C37 117.69(18)
C33 C32 C27 120.93(17)
C37 C32 C27 121.34(16)
C34 C33 C32 121.0(2)
C34 C33 H33 119.5
C32 C33 H33 119.5
C35 C34 C33 120.3(2)
C35 C34 H34 119.8
C33 C34 H34 119.8
C34 C35 C36 119.8(2)
C34 C35 H35 120.1
C36 C35 H35 120.1
C37 C36 C35 119.8(2)
C37 C36 H36 120.1
C35 C36 H36 120.1
C36 C37 C32 121.33(19)
C36 C37 H37 119.3
C32 C37 H37 119.3
C2 C38 H38A 109.5
C2 C38 H38B 109.5
H38A C38 H38B 109.5
C2 C38 H38C 109.5
H38A C38 H38C 109.5
H38B C38 H38C 109.5
C3 C39 H39A 109.5
C3 C39 H39B 109.5
H39A C39 H39B 109.5
C3 C39 H39C 109.5
H39A C39 H39C 109.5
H39B C39 H39C 109.5

loop_
_geom_bond_atom_site_label_1
_geom_bond_atom_site_label_2
_geom_bond_distance
Ru1 C4 1.8273(16)
Ru1 C1 1.9627(15)
Ru1 O1 2.2888(11)
Ru1 Cl1 2.3430(4)
Ru1 Cl2 2.3558(4)
C1 N2 1.3459(19)
C1 N1 1.3626(19)
N1 C14 1.426(2)
N1 C2 1.481(2)
N2 C26 1.4313(19)
N2 C3 1.4926(19)
C2 C38 1.517(3)
C2 C3 1.526(2)
C2 H2 0.9800
C3 C39 1.513(2)
C3 H3 0.9800
C4 C5 1.450(2)
C4 H4 0.9300
C5 C10 1.398(2)
C5 C6 1.401(2)
C6 C7 1.383(3)
C6 H6 0.9300
C7 C8 1.375(3)
C7 H7 0.9300
C8 C9 1.386(3)
C8 H8 0.9300
C9 C10 1.387(2)
C9 H9 0.9300
C10 O1 1.373(2)
O1 C11 1.468(2)
C11 C13 1.504(3)
C11 C12 1.506(3)
C11 H11 0.9800
C12 H12A 0.9600
C12 H12B 0.9600
C12 H12C 0.9600
C13 H13A 0.9600
C13 H13B 0.9600
C13 H13C 0.9600
C14 C19 1.385(2)
C14 C15 1.405(2)
C15 C16 1.400(3)
C15 C20 1.486(3)
C16 C17 1.376(3)
C16 H16 0.9300
C17 C18 1.374(3)
C17 H17 0.9300
C18 C19 1.387(3)
C18 H18 0.9300
C19 H19 0.9300
C20 C21 1.386(3)
C20 C25 1.399(3)
C21 C22 1.391(3)
C21 H21 0.9300
C22 C23 1.376(3)
C22 H22 0.9300
C23 C24 1.379(3)
C23 H23 0.9300
C24 C25 1.373(3)
C24 H24 0.9300
C25 H25 0.9300
C26 C31 1.386(2)
C26 C27 1.399(2)
C27 C28 1.402(2)
C27 C32 1.479(2)
C28 C29 1.372(3)
C28 H28 0.9300
C29 C30 1.375(3)
C29 H29 0.9300
C30 C31 1.388(3)
C30 H30 0.9300
C31 H31 0.9300
C32 C33 1.391(3)
C32 C37 1.392(3)
C33 C34 1.380(3)
C33 H33 0.9300
C34 C35 1.372(4)
C34 H34 0.9300
C35 C36 1.382(3)
C35 H35 0.9300
C36 C37 1.378(3)
C36 H36 0.9300
C37 H37 0.9300
C38 H38A 0.9600
C38 H38B 0.9600
C38 H38C 0.9600
C39 H39A 0.9600
C39 H39B 0.9600
C39 H39C 0.9600
